data_4343416
loop_
_publ_author_name
'Li, Jianfeng'
'Noll, Bruce C.'
'Schulz, Charles E.'
'Scheidt, W. Robert'

_publ_section_title
;
 Bis(cyano) Iron(III) Porphyrinates: What Is the Ground State?
;
_journal_issue 13
_journal_name_full 'Inorganic chemistry'
_journal_page_first 6472
_journal_page_last 6485
_journal_paper_doi 10.1021/acs.inorgchem.5b00780
_journal_volume 54
_journal_year 2015
_chemical_formula_moiety 'C46 H28 Fe N6, C18 H36 K N2 O6'
_chemical_formula_sum 'C64 H64 Fe K N8 O6'
_chemical_formula_weight 1136.18
_chemical_name_common '[Fe(TPP)(CN)2][K(222)]'
_space_group_crystal_system monoclinic
_space_group_IT_number 15
_space_group_name_Hall '-C 2yc'
_space_group_name_H-M_alt 'C 1 2/c 1'
_symmetry_space_group_name_Hall '-C 2yc'
_symmetry_space_group_name_H-M 'C 1 2/c 1'
_atom_sites_solution_hydrogens geom
_atom_sites_solution_primary direct
_atom_sites_solution_secondary difmap
_audit_creation_method SHELXL-2014/7
_cell_angle_alpha 90
_cell_angle_beta 112.2130(10)
_cell_angle_gamma 90
_cell_formula_units_Z 4
_cell_length_a 20.6780(7)
_cell_length_b 13.5854(5)
_cell_length_c 21.9944(11)
_cell_measurement_reflns_used 9968
_cell_measurement_temperature 100(2)
_cell_measurement_theta_max 27.1480
_cell_measurement_theta_min 2.2550
_cell_volume 5720.1(4)
_computing_cell_refinement 'Bruker SAINT'
_computing_data_collection 'Bruker APEX-II'
_computing_data_reduction 'Bruker SAINT'
_computing_molecular_graphics Ortep3
_computing_publication_material SHELXL-97
_computing_structure_refinement 'SHELXL-2014/7 (Sheldrick, 2014)'
_computing_structure_solution 'SHELXS-97 (Sheldrick, 1990)'
_diffrn_ambient_temperature 100(2)
_diffrn_detector_area_resol_mean 8.33
_diffrn_measured_fraction_theta_full 1.000
_diffrn_measured_fraction_theta_max 0.999
_diffrn_measurement_device_type 'Bruker Smart Apex CCD area detector'
_diffrn_measurement_method '\f and \w scans'
_diffrn_radiation_monochromator graphite
_diffrn_radiation_source 'fine-focus sealed tube'
_diffrn_radiation_type MoK\a
_diffrn_radiation_wavelength 0.71073
_diffrn_reflns_av_R_equivalents 0.0350
_diffrn_reflns_av_unetI/netI 0.0206
_diffrn_reflns_laue_measured_fraction_full 1.000
_diffrn_reflns_laue_measured_fraction_max 0.999
_diffrn_reflns_limit_h_max 28
_diffrn_reflns_limit_h_min -28
_diffrn_reflns_limit_k_max 18
_diffrn_reflns_limit_k_min -18
_diffrn_reflns_limit_l_max 30
_diffrn_reflns_limit_l_min -30
_diffrn_reflns_number 64305
_diffrn_reflns_point_group_measured_fraction_full 1.000
_diffrn_reflns_point_group_measured_fraction_max 0.999
_diffrn_reflns_theta_full 25.242
_diffrn_reflns_theta_max 29.678
_diffrn_reflns_theta_min 1.838
_exptl_absorpt_coefficient_mu 0.396
_exptl_absorpt_correction_T_max 0.9300
_exptl_absorpt_correction_T_min 0.8667
_exptl_absorpt_correction_type multi-scan
_exptl_absorpt_process_details '(SADABS; Sheldrick, 1996)'
_exptl_crystal_colour 'dark purple'
_exptl_crystal_density_diffrn 1.319
_exptl_crystal_description block
_exptl_crystal_F_000 2388
_exptl_crystal_size_max 0.380
_exptl_crystal_size_mid 0.200
_exptl_crystal_size_min 0.190
_refine_diff_density_max 0.628
_refine_diff_density_min -0.376
_refine_diff_density_rms 0.057
_refine_ls_extinction_method none
_refine_ls_goodness_of_fit_ref 1.055
_refine_ls_hydrogen_treatment constr
_refine_ls_matrix_type full
_refine_ls_number_parameters 363
_refine_ls_number_reflns 8089
_refine_ls_number_restraints 0
_refine_ls_restrained_S_all 1.055
_refine_ls_R_factor_all 0.0471
_refine_ls_R_factor_gt 0.0381
_refine_ls_shift/su_max 0.001
_refine_ls_shift/su_mean 0.000
_refine_ls_structure_factor_coef Fsqd
_refine_ls_weighting_details 'w=1/[\s^2^(Fo^2^)+(0.0447P)^2^+7.7119P] where P=(Fo^2^+2Fc^2^)/3'
_refine_ls_weighting_scheme calc
_refine_ls_wR_factor_gt 0.0947
_refine_ls_wR_factor_ref 0.1002
_reflns_Friedel_coverage 0.000
_reflns_number_gt 6924
_reflns_number_total 8089
_reflns_threshold_expression 'I > 2\s(I)'
_cod_data_source_file ic5b00780_si_002.cif
_cod_data_source_block bcn2281
_cod_depositor_comments 'Adding full bibliography for 4343414--4343420.cif.'
_cod_database_code 4343416
_shelx_shelxl_version_number 2014/7
_shelx_space_group_comment
;
The symmetry employed for this shelxl refinement is uniquely defined
by the following loop, which should always be used as a source of
symmetry information in preference to the above space-group names.
They are only intended as comments.
;
_shelx_estimated_absorpt_t_min 0.864
_shelx_estimated_absorpt_t_max 0.928

loop_
_space_group_symop_operation_xyz
'x, y, z'
'-x, y, -z+1/2'
'x+1/2, y+1/2, z'
'-x+1/2, y+1/2, -z+1/2'
'-x, -y, -z'
'x, -y, z-1/2'
'-x+1/2, -y+1/2, -z'
'x+1/2, -y+1/2, z-1/2'

loop_
_atom_site_label
_atom_site_type_symbol
_atom_site_fract_x
_atom_site_fract_y
_atom_site_fract_z
_atom_site_U_iso_or_equiv
_atom_site_adp_type
_atom_site_occupancy
_atom_site_site_symmetry_order
_atom_site_calc_flag
_atom_site_refinement_flags_posn
_atom_site_refinement_flags_adp
_atom_site_refinement_flags_occupancy
Fe1 Fe 0.2500 0.2500 0.0000 0.01239(7) Uani 1 2 d S . P
N1 N 0.30245(6) 0.34735(8) 0.06889(5) 0.0144(2) Uani 1 1 d . . .
N2 N 0.34048(6) 0.20054(8) -0.00172(5) 0.0142(2) Uani 1 1 d . . .
N3 N 0.23895(8) 0.10008(11) 0.10326(7) 0.0302(3) Uani 1 1 d . . .
C(A1 C 0.27446(7) 0.41493(9) 0.09842(6) 0.0148(2) Uani 1 1 d . . .
C(A2 C 0.37291(7) 0.36695(10) 0.09241(6) 0.0154(2) Uani 1 1 d . . .
C(A3 C 0.40604(7) 0.23872(10) 0.03120(6) 0.0153(2) Uani 1 1 d . . .
C(A4 C 0.34907(7) 0.12843(10) -0.04195(6) 0.0150(2) Uani 1 1 d . . .
C(B1 C 0.32843(7) 0.47791(10) 0.14151(7) 0.0170(2) Uani 1 1 d . . .
H(B1 H 0.3225 0.5299 0.1678 0.020 Uiso 1 1 calc R U .
C(B2 C 0.38910(7) 0.44879(10) 0.13722(7) 0.0182(3) Uani 1 1 d . . .
H(B2 H 0.4339 0.4770 0.1596 0.022 Uiso 1 1 calc R U .
C(B3 C 0.45692(7) 0.18675(11) 0.01313(7) 0.0190(3) Uani 1 1 d . . .
H(B3 H 0.5059 0.1980 0.0300 0.023 Uiso 1 1 calc R U .
C(B4 C 0.42172(7) 0.11900(10) -0.03226(7) 0.0187(3) Uani 1 1 d . . .
H(B4 H 0.4411 0.0738 -0.0537 0.022 Uiso 1 1 calc R U .
C(M1 C 0.42248(7) 0.31769(10) 0.07501(6) 0.0156(2) Uani 1 1 d . . .
C(M2 C 0.29583(7) 0.07394(9) -0.08766(6) 0.0147(2) Uani 1 1 d . . .
C1 C 0.49580(7) 0.35559(10) 0.10159(7) 0.0167(2) Uani 1 1 d . . .
C2 C 0.53773(7) 0.35108(11) 0.16830(7) 0.0195(3) Uani 1 1 d . . .
H2 H 0.5201 0.3218 0.1981 0.023 Uiso 1 1 calc R U .
C3 C 0.60532(7) 0.38930(11) 0.19145(7) 0.0233(3) Uani 1 1 d . . .
H3 H 0.6334 0.3863 0.2370 0.028 Uiso 1 1 calc R U .
C4 C 0.63186(7) 0.43164(11) 0.14840(8) 0.0246(3) Uani 1 1 d . . .
H4 H 0.6781 0.4570 0.1643 0.030 Uiso 1 1 calc R U .
C5 C 0.59083(8) 0.43686(11) 0.08219(8) 0.0234(3) Uani 1 1 d . . .
H5 H 0.6088 0.4658 0.0525 0.028 Uiso 1 1 calc R U .
C6 C 0.52305(7) 0.39961(11) 0.05916(7) 0.0196(3) Uani 1 1 d . . .
H6 H 0.4949 0.4043 0.0137 0.024 Uiso 1 1 calc R U .
C7 C 0.31432(7) 0.00043(10) -0.12884(6) 0.0151(2) Uani 1 1 d . . .
C8 C 0.34963(7) -0.08586(11) -0.10208(7) 0.0204(3) Uani 1 1 d . . .
H8 H 0.3640 -0.0975 -0.0563 0.024 Uiso 1 1 calc R U .
C9 C 0.36419(7) -0.15540(11) -0.14151(7) 0.0223(3) Uani 1 1 d . . .
H9 H 0.3880 -0.2144 -0.1227 0.027 Uiso 1 1 calc R U .
C10 C 0.34402(7) -0.13856(11) -0.20830(7) 0.0220(3) Uani 1 1 d . . .
H10 H 0.3543 -0.1859 -0.2352 0.026 Uiso 1 1 calc R U .
C11 C 0.30890(8) -0.05278(12) -0.23600(7) 0.0220(3) Uani 1 1 d . . .
H11 H 0.2951 -0.0412 -0.2818 0.026 Uiso 1 1 calc R U .
C12 C 0.29399(7) 0.01629(11) -0.19634(7) 0.0186(3) Uani 1 1 d . . .
H12 H 0.2697 0.0749 -0.2154 0.022 Uiso 1 1 calc R U .
C13 C 0.24740(7) 0.15455(10) 0.06684(7) 0.0191(3) Uani 1 1 d . . .
K1 K 0.5000 0.17418(3) 0.7500 0.02026(9) Uani 1 2 d S T P
N4 N 0.62428(7) 0.17514(10) 0.88207(6) 0.0241(3) Uani 1 1 d . . .
O1 O 0.48575(6) 0.25996(8) 0.85954(6) 0.0271(2) Uani 1 1 d . . .
O2 O 0.62622(6) 0.27618(9) 0.76378(6) 0.0272(2) Uani 1 1 d . . .
O3 O 0.56097(6) -0.00381(8) 0.80830(6) 0.0285(2) Uani 1 1 d . . .
C14 C 0.59899(9) 0.21056(14) 0.93197(8) 0.0304(3) Uani 1 1 d . . .
H14A H 0.6395 0.2316 0.9712 0.036 Uiso 1 1 calc R U .
H14B H 0.5759 0.1555 0.9453 0.036 Uiso 1 1 calc R U .
C15 C 0.54850(9) 0.29495(13) 0.90902(8) 0.0311(3) Uani 1 1 d . . .
H15A H 0.5385 0.3220 0.9463 0.037 Uiso 1 1 calc R U .
H15B H 0.5690 0.3480 0.8911 0.037 Uiso 1 1 calc R U .
C16 C 0.43011(9) 0.32820(13) 0.84705(8) 0.0315(4) Uani 1 1 d . . .
H16A H 0.4416 0.3906 0.8302 0.038 Uiso 1 1 calc R U .
H16B H 0.4230 0.3425 0.8882 0.038 Uiso 1 1 calc R U .
C17 C 0.65145(9) 0.07432(12) 0.89746(8) 0.0290(3) Uani 1 1 d . . .
H17A H 0.6788 0.0693 0.9453 0.035 Uiso 1 1 calc R U .
H17B H 0.6836 0.0611 0.8746 0.035 Uiso 1 1 calc R U .
C18 C 0.59526(9) -0.00320(13) 0.87803(9) 0.0328(4) Uani 1 1 d . . .
H18A H 0.6162 -0.0686 0.8935 0.039 Uiso 1 1 calc R U .
H18B H 0.5611 0.0111 0.8985 0.039 Uiso 1 1 calc R U .
C19 C 0.51648(10) -0.08682(13) 0.78633(11) 0.0423(5) Uani 1 1 d . . .
H19A H 0.4798 -0.0849 0.8051 0.051 Uiso 1 1 calc R U .
H19B H 0.5439 -0.1479 0.8016 0.051 Uiso 1 1 calc R U .
C20 C 0.67917(9) 0.24067(13) 0.87823(8) 0.0292(3) Uani 1 1 d . . .
H20A H 0.7242 0.2227 0.9134 0.035 Uiso 1 1 calc R U .
H20B H 0.6681 0.3092 0.8862 0.035 Uiso 1 1 calc R U .
C21 C 0.68697(9) 0.23574(13) 0.81302(8) 0.0297(3) Uani 1 1 d . . .
H21A H 0.7288 0.2733 0.8151 0.036 Uiso 1 1 calc R U .
H21B H 0.6930 0.1665 0.8022 0.036 Uiso 1 1 calc R U .
C22 C 0.63493(9) 0.28513(14) 0.70249(8) 0.0318(4) Uani 1 1 d . . .
H22A H 0.6439 0.2196 0.6876 0.038 Uiso 1 1 calc R U .
H22B H 0.6753 0.3282 0.7078 0.038 Uiso 1 1 calc R U .

loop_
_atom_site_aniso_label
_atom_site_aniso_U_11
_atom_site_aniso_U_22
_atom_site_aniso_U_33
_atom_site_aniso_U_23
_atom_site_aniso_U_13
_atom_site_aniso_U_12
Fe1 0.01206(12) 0.01234(12) 0.01114(12) -0.00145(9) 0.00255(9) 0.00225(9)
N1 0.0140(5) 0.0146(5) 0.0140(5) -0.0021(4) 0.0047(4) 0.0017(4)
N2 0.0139(5) 0.0145(5) 0.0130(5) -0.0018(4) 0.0038(4) 0.0012(4)
N3 0.0332(7) 0.0308(7) 0.0279(7) 0.0077(6) 0.0130(6) 0.0051(6)
C(A1 0.0156(6) 0.0143(6) 0.0137(5) -0.0013(4) 0.0047(5) 0.0006(5)
C(A2 0.0149(6) 0.0160(6) 0.0142(6) -0.0021(5) 0.0041(5) 0.0008(5)
C(A3 0.0133(5) 0.0167(6) 0.0152(6) -0.0014(5) 0.0044(5) 0.0019(5)
C(A4 0.0145(6) 0.0153(6) 0.0148(6) -0.0017(5) 0.0051(5) 0.0026(5)
C(B1 0.0165(6) 0.0166(6) 0.0171(6) -0.0045(5) 0.0056(5) -0.0002(5)
C(B2 0.0157(6) 0.0182(6) 0.0194(6) -0.0050(5) 0.0052(5) -0.0010(5)
C(B3 0.0139(6) 0.0210(6) 0.0211(6) -0.0057(5) 0.0054(5) 0.0019(5)
C(B4 0.0148(6) 0.0200(6) 0.0207(6) -0.0048(5) 0.0062(5) 0.0028(5)
C(M1 0.0138(6) 0.0170(6) 0.0143(6) -0.0017(5) 0.0033(5) 0.0009(5)
C(M2 0.0160(6) 0.0142(6) 0.0134(5) -0.0021(4) 0.0051(5) 0.0021(5)
C1 0.0133(5) 0.0168(6) 0.0188(6) -0.0056(5) 0.0047(5) 0.0014(5)
C2 0.0174(6) 0.0205(6) 0.0191(6) -0.0053(5) 0.0050(5) 0.0021(5)
C3 0.0184(6) 0.0227(7) 0.0222(7) -0.0096(5) 0.0002(5) 0.0020(5)
C4 0.0155(6) 0.0209(7) 0.0344(8) -0.0102(6) 0.0059(6) -0.0010(5)
C5 0.0205(7) 0.0217(7) 0.0310(8) -0.0048(6) 0.0130(6) -0.0013(5)
C6 0.0176(6) 0.0206(6) 0.0199(6) -0.0041(5) 0.0062(5) 0.0008(5)
C7 0.0128(5) 0.0161(6) 0.0161(6) -0.0048(5) 0.0050(5) 0.0002(4)
C8 0.0222(6) 0.0198(6) 0.0159(6) -0.0027(5) 0.0035(5) 0.0042(5)
C9 0.0186(6) 0.0196(6) 0.0245(7) -0.0051(5) 0.0034(5) 0.0054(5)
C10 0.0184(6) 0.0248(7) 0.0241(7) -0.0104(6) 0.0097(5) 0.0002(5)
C11 0.0208(6) 0.0291(7) 0.0165(6) -0.0050(5) 0.0077(5) -0.0010(6)
C12 0.0175(6) 0.0203(6) 0.0175(6) -0.0007(5) 0.0058(5) 0.0027(5)
C13 0.0191(6) 0.0195(6) 0.0164(6) -0.0016(5) 0.0044(5) 0.0021(5)
K1 0.0249(2) 0.01633(19) 0.02028(19) 0.000 0.00940(16) 0.000
N4 0.0252(6) 0.0236(6) 0.0231(6) 0.0035(5) 0.0087(5) 0.0036(5)
O1 0.0295(6) 0.0259(6) 0.0239(5) -0.0041(4) 0.0080(4) 0.0088(4)
O2 0.0263(5) 0.0291(6) 0.0255(5) 0.0025(4) 0.0091(4) -0.0027(4)
O3 0.0239(5) 0.0182(5) 0.0420(7) 0.0043(5) 0.0109(5) -0.0010(4)
C14 0.0336(8) 0.0367(9) 0.0186(7) 0.0026(6) 0.0074(6) 0.0072(7)
C15 0.0360(9) 0.0322(8) 0.0227(7) -0.0075(6) 0.0084(6) 0.0052(7)
C16 0.0364(9) 0.0280(8) 0.0298(8) -0.0051(6) 0.0121(7) 0.0118(7)
C17 0.0260(7) 0.0278(8) 0.0303(8) 0.0080(6) 0.0071(6) 0.0079(6)
C18 0.0319(8) 0.0260(8) 0.0416(9) 0.0148(7) 0.0152(7) 0.0067(7)
C19 0.0288(9) 0.0197(8) 0.0694(13) 0.0095(8) 0.0085(9) -0.0021(7)
C20 0.0279(8) 0.0297(8) 0.0254(7) -0.0011(6) 0.0050(6) -0.0029(6)
C21 0.0233(7) 0.0340(9) 0.0303(8) 0.0024(7) 0.0084(6) -0.0028(6)
C22 0.0308(8) 0.0372(9) 0.0301(8) 0.0033(7) 0.0146(7) -0.0090(7)

loop_
_atom_type_symbol
_atom_type_description
_atom_type_scat_dispersion_real
_atom_type_scat_dispersion_imag
_atom_type_scat_source
C C 0.0033 0.0016 'International Tables Vol C Tables 4.2.6.8 and 6.1.1.4'
H H 0.0000 0.0000 'International Tables Vol C Tables 4.2.6.8 and 6.1.1.4'
N N 0.0061 0.0033 'International Tables Vol C Tables 4.2.6.8 and 6.1.1.4'
O O 0.0106 0.0060 'International Tables Vol C Tables 4.2.6.8 and 6.1.1.4'
Fe Fe 0.3463 0.8444 'International Tables Vol C Tables 4.2.6.8 and 6.1.1.4'
K K 0.2009 0.2494 'International Tables Vol C Tables 4.2.6.8 and 6.1.1.4'

loop_
_geom_angle_atom_site_label_1
_geom_angle_atom_site_label_2
_geom_angle_atom_site_label_3
_geom_angle
_geom_angle_site_symmetry_1
_geom_angle_site_symmetry_3
C13 Fe1 C13 180.00(8) . 7
C13 Fe1 N1 88.29(5) . 7
C13 Fe1 N1 91.71(5) 7 7
C13 Fe1 N1 91.71(5) . .
C13 Fe1 N1 88.29(5) 7 .
N1 Fe1 N1 180.0 7 .
C13 Fe1 N2 85.29(5) . 7
C13 Fe1 N2 94.71(5) 7 7
N1 Fe1 N2 89.61(4) 7 7
N1 Fe1 N2 90.39(4) . 7
C13 Fe1 N2 94.72(5) . .
C13 Fe1 N2 85.28(5) 7 .
N1 Fe1 N2 90.39(4) 7 .
N1 Fe1 N2 89.61(4) . .
N2 Fe1 N2 180.0 7 .
C(A1 N1 C(A2 105.60(10) . .
C(A1 N1 Fe1 126.69(9) . .
C(A2 N1 Fe1 127.48(9) . .
C(A3 N2 C(A4 105.43(10) . .
C(A3 N2 Fe1 127.32(9) . .
C(A4 N2 Fe1 126.87(9) . .
N1 C(A1 C(M2 126.38(12) . 7
N1 C(A1 C(B1 110.37(11) . .
C(M2 C(A1 C(B1 123.20(12) 7 .
N1 C(A2 C(M1 126.05(12) . .
N1 C(A2 C(B2 110.26(11) . .
C(M1 C(A2 C(B2 123.67(12) . .
N2 C(A3 C(M1 126.02(12) . .
N2 C(A3 C(B3 110.32(11) . .
C(M1 C(A3 C(B3 123.65(12) . .
N2 C(A4 C(M2 125.78(12) . .
N2 C(A4 C(B4 110.42(11) . .
C(M2 C(A4 C(B4 123.76(12) . .
C(B2 C(B1 C(A1 106.78(12) . .
C(B2 C(B1 H(B1 126.6 . .
C(A1 C(B1 H(B1 126.6 . .
C(B1 C(B2 C(A2 106.98(12) . .
C(B1 C(B2 H(B2 126.5 . .
C(A2 C(B2 H(B2 126.5 . .
C(B4 C(B3 C(A3 106.97(12) . .
C(B4 C(B3 H(B3 126.5 . .
C(A3 C(B3 H(B3 126.5 . .
C(B3 C(B4 C(A4 106.81(12) . .
C(B3 C(B4 H(B4 126.6 . .
C(A4 C(B4 H(B4 126.6 . .
C(A2 C(M1 C(A3 123.13(12) . .
C(A2 C(M1 C1 118.01(11) . .
C(A3 C(M1 C1 118.75(11) . .
C(A1 C(M2 C(A4 123.80(12) 7 .
C(A1 C(M2 C7 117.45(11) 7 .
C(A4 C(M2 C7 118.73(11) . .
C6 C1 C2 118.37(12) . .
C6 C1 C(M1 119.52(12) . .
C2 C1 C(M1 122.08(12) . .
C3 C2 C1 120.41(14) . .
C3 C2 H2 119.8 . .
C1 C2 H2 119.8 . .
C4 C3 C2 120.40(14) . .
C4 C3 H3 119.8 . .
C2 C3 H3 119.8 . .
C5 C4 C3 119.80(13) . .
C5 C4 H4 120.1 . .
C3 C4 H4 120.1 . .
C4 C5 C6 119.80(14) . .
C4 C5 H5 120.1 . .
C6 C5 H5 120.1 . .
C5 C6 C1 121.21(13) . .
C5 C6 H6 119.4 . .
C1 C6 H6 119.4 . .
C8 C7 C12 118.62(12) . .
C8 C7 C(M2 121.46(12) . .
C12 C7 C(M2 119.88(12) . .
C7 C8 C9 120.81(13) . .
C7 C8 H8 119.6 . .
C9 C8 H8 119.6 . .
C10 C9 C8 119.98(13) . .
C10 C9 H9 120.0 . .
C8 C9 H9 120.0 . .
C9 C10 C11 120.16(13) . .
C9 C10 H10 119.9 . .
C11 C10 H10 119.9 . .
C10 C11 C12 119.61(13) . .
C10 C11 H11 120.2 . .
C12 C11 H11 120.2 . .
C11 C12 C7 120.82(13) . .
C11 C12 H12 119.6 . .
C7 C12 H12 119.6 . .
N3 C13 Fe1 173.34(13) . .
O1 K1 O1 130.63(5) . 2_656
O1 K1 O3 125.39(4) . 2_656
O1 K1 O3 98.12(4) 2_656 2_656
O1 K1 O3 98.12(4) . .
O1 K1 O3 125.39(4) 2_656 .
O3 K1 O3 60.79(5) 2_656 .
O1 K1 O2 95.51(4) . .
O1 K1 O2 60.03(3) 2_656 .
O3 K1 O2 134.35(3) 2_656 .
O3 K1 O2 97.73(3) . .
O1 K1 O2 60.03(3) . 2_656
O1 K1 O2 95.50(4) 2_656 2_656
O3 K1 O2 97.73(3) 2_656 2_656
O3 K1 O2 134.35(3) . 2_656
O2 K1 O2 122.22(5) . 2_656
O1 K1 N4 119.47(3) . 2_656
O1 K1 N4 60.29(3) 2_656 2_656
O3 K1 N4 59.95(4) 2_656 2_656
O3 K1 N4 120.54(4) . 2_656
O2 K1 N4 120.10(3) . 2_656
O2 K1 N4 59.63(3) 2_656 2_656
O1 K1 N4 60.29(3) . .
O1 K1 N4 119.47(3) 2_656 .
O3 K1 N4 120.53(4) 2_656 .
O3 K1 N4 59.95(4) . .
O2 K1 N4 59.63(3) . .
O2 K1 N4 120.10(3) 2_656 .
N4 K1 N4 179.51(5) 2_656 .
C14 N4 C20 110.26(13) . .
C14 N4 C17 110.32(13) . .
C20 N4 C17 109.95(13) . .
C14 N4 K1 107.62(9) . .
C20 N4 K1 109.70(9) . .
C17 N4 K1 108.95(9) . .
C16 O1 C15 111.55(12) . .
C16 O1 K1 116.59(9) . .
C15 O1 K1 115.86(9) . .
C21 O2 C22 111.14(13) . .
C21 O2 K1 113.59(9) . .
C22 O2 K1 112.03(9) . .
C19 O3 C18 111.44(14) . .
C19 O3 K1 114.07(9) . .
C18 O3 K1 116.22(9) . .
N4 C14 C15 113.48(13) . .
N4 C14 H14A 108.9 . .
C15 C14 H14A 108.9 . .
N4 C14 H14B 108.9 . .
C15 C14 H14B 108.9 . .
H14A C14 H14B 107.7 . .
O1 C15 C14 108.58(14) . .
O1 C15 H15A 110.0 . .
C14 C15 H15A 110.0 . .
O1 C15 H15B 110.0 . .
C14 C15 H15B 110.0 . .
H15A C15 H15B 108.4 . .
O1 C16 C22 109.00(13) . 2_656
O1 C16 H16A 109.9 . .
C22 C16 H16A 109.9 2_656 .
O1 C16 H16B 109.9 . .
C22 C16 H16B 109.9 2_656 .
H16A C16 H16B 108.3 . .
N4 C17 C18 113.54(13) . .
N4 C17 H17A 108.9 . .
C18 C17 H17A 108.9 . .
N4 C17 H17B 108.9 . .
C18 C17 H17B 108.9 . .
H17A C17 H17B 107.7 . .
O3 C18 C17 109.02(13) . .
O3 C18 H18A 109.9 . .
C17 C18 H18A 109.9 . .
O3 C18 H18B 109.9 . .
C17 C18 H18B 109.9 . .
H18A C18 H18B 108.3 . .
O3 C19 C19 109.99(15) . 2_656
O3 C19 H19A 109.7 . .
C19 C19 H19A 109.7 2_656 .
O3 C19 H19B 109.7 . .
C19 C19 H19B 109.7 2_656 .
H19A C19 H19B 108.2 . .
N4 C20 C21 113.04(13) . .
N4 C20 H20A 109.0 . .
C21 C20 H20A 109.0 . .
N4 C20 H20B 109.0 . .
C21 C20 H20B 109.0 . .
H20A C20 H20B 107.8 . .
O2 C21 C20 109.07(14) . .
O2 C21 H21A 109.9 . .
C20 C21 H21A 109.9 . .
O2 C21 H21B 109.9 . .
C20 C21 H21B 109.9 . .
H21A C21 H21B 108.3 . .
O2 C22 C16 108.73(14) . 2_656
O2 C22 H22A 109.9 . .
C16 C22 H22A 109.9 2_656 .
O2 C22 H22B 109.9 . .
C16 C22 H22B 109.9 2_656 .
H22A C22 H22B 108.3 . .

loop_
_geom_bond_atom_site_label_1
_geom_bond_atom_site_label_2
_geom_bond_distance
_geom_bond_site_symmetry_2
Fe1 C13 1.9762(14) .
Fe1 C13 1.9762(14) 7
Fe1 N1 1.9947(11) 7
Fe1 N1 1.9948(11) .
Fe1 N2 2.0016(11) 7
Fe1 N2 2.0017(11) .
N1 C(A1 1.3726(16) .
N1 C(A2 1.3752(17) .
N2 C(A3 1.3745(16) .
N2 C(A4 1.3759(16) .
N3 C13 1.151(2) .
C(A1 C(M2 1.3897(18) 7
C(A1 C(B1 1.4407(18) .
C(A2 C(M1 1.3934(18) .
C(A2 C(B2 1.4388(18) .
C(A3 C(M1 1.3955(18) .
C(A3 C(B3 1.4421(18) .
C(A4 C(M2 1.3906(18) .
C(A4 C(B4 1.4411(18) .
C(B1 C(B2 1.3523(18) .
C(B1 H(B1 0.9500 .
C(B2 H(B2 0.9500 .
C(B3 C(B4 1.3505(19) .
C(B3 H(B3 0.9500 .
C(B4 H(B4 0.9500 .
C(M1 C1 1.4952(18) .
C(M2 C(A1 1.3897(18) 7
C(M2 C7 1.4919(17) .
C1 C6 1.394(2) .
C1 C2 1.3952(19) .
C2 C3 1.394(2) .
C2 H2 0.9500 .
C3 C4 1.386(2) .
C3 H3 0.9500 .
C4 C5 1.383(2) .
C4 H4 0.9500 .
C5 C6 1.393(2) .
C5 H5 0.9500 .
C6 H6 0.9500 .
C7 C8 1.3889(19) .
C7 C12 1.3981(18) .
C8 C9 1.3902(19) .
C8 H8 0.9500 .
C9 C10 1.386(2) .
C9 H9 0.9500 .
C10 C11 1.386(2) .
C10 H10 0.9500 .
C11 C12 1.3930(19) .
C11 H11 0.9500 .
C12 H12 0.9500 .
K1 O1 2.7905(11) .
K1 O1 2.7905(11) 2_656
K1 O3 2.8033(12) 2_656
K1 O3 2.8033(12) .
K1 O2 2.8681(12) .
K1 O2 2.8681(11) 2_656
K1 N4 3.0655(13) 2_656
K1 N4 3.0656(13) .
N4 C14 1.464(2) .
N4 C20 1.470(2) .
N4 C17 1.470(2) .
O1 C16 1.4210(19) .
O1 C15 1.424(2) .
O2 C21 1.423(2) .
O2 C22 1.431(2) .
O3 C19 1.420(2) .
O3 C18 1.426(2) .
C14 C15 1.504(2) .
C14 H14A 0.9900 .
C14 H14B 0.9900 .
C15 H15A 0.9900 .
C15 H15B 0.9900 .
C16 C22 1.493(3) 2_656
C16 H16A 0.9900 .
C16 H16B 0.9900 .
C17 C18 1.506(2) .
C17 H17A 0.9900 .
C17 H17B 0.9900 .
C18 H18A 0.9900 .
C18 H18B 0.9900 .
C19 C19 1.482(4) 2_656
C19 H19A 0.9900 .
C19 H19B 0.9900 .
C20 C21 1.504(2) .
C20 H20A 0.9900 .
C20 H20B 0.9900 .
C21 H21A 0.9900 .
C21 H21B 0.9900 .
C22 C16 1.493(3) 2_656
C22 H22A 0.9900 .
C22 H22B 0.9900 .
